data_1507553
loop_
_publ_author_name
'Gunda, Tamas E.'

_publ_section_title
;
 Rearrangement and Degradation of Cephalosporins and Penicillins in the
 Presence of Mercury(II) Trifluoroacetate
;
_journal_issue 2
_journal_name_full 'Organic Letters'
_journal_page_first 103
_journal_paper_doi 10.1021/ol9911627
_journal_volume 2
_journal_year 2000
_chemical_formula_sum 'C15 H15 N2 O4'
_chemical_formula_weight 287.29
_chemical_name_systematic
;Methyl 3-(2-methyl-acroylamido)-2-phenylacetylamino-acrylate 
 Methyl 3-(2-methyl-acroylamido)-2-phenylacetylamino-acrylate

;
_space_group_IT_number 14
_symmetry_space_group_name_Hall '-P 2yn'
_symmetry_space_group_name_H-M 'P 1 21/n 1'
_atom_sites_solution_hydrogens geom
_atom_sites_solution_primary direct
_atom_sites_solution_secondary difmap
_audit_creation_method SHELXL
_cell_angle_alpha 90.00
_cell_angle_beta 102.70
_cell_angle_gamma 90.00
_cell_formula_units_Z 4
_cell_length_a 16.744
_cell_length_b 4.719
_cell_length_c 19.995
_cell_measurement_temperature 293(2)
_cell_volume 1541.251
_computing_structure_refinement 'SHELXL-93 (Sheldrick, 1993)'
_diffrn_ambient_temperature 293(2)
_diffrn_radiation_monochromator graphite
_diffrn_radiation_source 'fine-focus sealed tube'
_diffrn_radiation_type MoK\a
_diffrn_radiation_wavelength 0.71073
_diffrn_reflns_av_R_equivalents 0.0089
_diffrn_reflns_av_sigmaI/netI 0.0166
_diffrn_reflns_limit_h_max 15
_diffrn_reflns_limit_h_min 0
_diffrn_reflns_limit_k_max 5
_diffrn_reflns_limit_k_min -1
_diffrn_reflns_limit_l_max 20
_diffrn_reflns_limit_l_min -20
_diffrn_reflns_number 2812
_diffrn_reflns_theta_max 25.44
_diffrn_reflns_theta_min 2.88
_exptl_absorpt_coefficient_mu 0.091
_exptl_crystal_density_diffrn 1.238
_exptl_crystal_F_000 604
_refine_diff_density_max 0.630
_refine_diff_density_min -0.332
_refine_diff_density_rms 0.090
_refine_ls_extinction_method none
_refine_ls_goodness_of_fit_all 1.092
_refine_ls_goodness_of_fit_obs 1.151
_refine_ls_matrix_type full
_refine_ls_number_parameters 199
_refine_ls_number_reflns 2539
_refine_ls_number_restraints 0
_refine_ls_restrained_S_all 1.092
_refine_ls_restrained_S_obs 1.151
_refine_ls_R_factor_all 0.1097
_refine_ls_R_factor_obs 0.0911
_refine_ls_shift/esd_max 0.041
_refine_ls_shift/esd_mean 0.008
_refine_ls_structure_factor_coef Fsqd
_refine_ls_weighting_details 'w=1/[\s^2^(Fo^2^)+(0.1768P)^2^+1.7095P] where P=(Fo^2^+2Fc^2^)/3'
_refine_ls_weighting_scheme calc
_refine_ls_wR_factor_all 0.2921
_refine_ls_wR_factor_obs 0.2654
_reflns_number_observed 1914
_reflns_number_total 2539
_reflns_observed_criterion >2sigma(I)
_cod_data_source_file ol9911627.cif
_cod_data_source_block 9911
_cod_depositor_comments
;
The following automatic conversions were performed:

'_refine_ls_weighting_scheme' value 'calc
w=1/[\s^2^(Fo^2^)+(0.1768P)^2^+1.7095P] where P=(Fo^2^+2Fc^2^)/3' was
changed to 'calc'. New tag '_refine_ls_weighting_details' was
created. The value of the new tag was set to
'w=1/[\s^2^(Fo^2^)+(0.1768P)^2^+1.7095P] where P=(Fo^2^+2Fc^2^)/3'.

Automatic conversion script
Id: cif_fix_values 3143 2015-03-26 13:38:13Z robertas 
;
_cod_original_cell_volume 1541.0
_cod_database_code 1507553

loop_
_symmetry_equiv_pos_as_xyz
'x, y, z'
'-x+1/2, y+1/2, -z+1/2'
'-x, -y, -z'
'x-1/2, -y-1/2, z-1/2'

loop_
_atom_site_aniso_label
_atom_site_aniso_U_11
_atom_site_aniso_U_22
_atom_site_aniso_U_33
_atom_site_aniso_U_23
_atom_site_aniso_U_13
_atom_site_aniso_U_12
O15 0.060(2) 0.0326(14) 0.056(2) -0.0020(12) -0.0036(13) -0.0056(12)
O11 0.069(2) 0.059(2) 0.047(2) -0.0156(14) 0.0038(14) 0.014(2)
O8 0.065(2) 0.087(3) 0.054(2) -0.009(2) -0.010(2) 0.014(2)
N13 0.049(2) 0.033(2) 0.048(2) -0.0042(13) 0.0026(14) 0.0008(13)
O10 0.062(2) 0.076(2) 0.070(2) -0.019(2) 0.005(2) 0.023(2)
N3 0.047(2) 0.037(2) 0.043(2) -0.0007(13) 0.0040(14) 0.0044(14)
C2 0.046(2) 0.035(2) 0.045(2) -0.001(2) 0.008(2) -0.002(2)
C17 0.045(2) 0.035(2) 0.044(2) -0.003(2) 0.003(2) -0.006(2)
C1 0.051(2) 0.033(2) 0.042(2) 0.000(2) 0.002(2) -0.002(2)
C5 0.052(3) 0.044(2) 0.065(3) 0.011(2) 0.018(2) 0.005(2)
C16 0.055(3) 0.038(2) 0.054(2) -0.010(2) -0.010(2) 0.005(2)
C9 0.047(3) 0.043(2) 0.050(2) -0.001(2) 0.009(2) 0.001(2)
C4 0.047(2) 0.048(2) 0.043(2) 0.009(2) 0.004(2) 0.000(2)
C14 0.045(2) 0.029(2) 0.048(2) -0.004(2) 0.005(2) 0.005(2)
C22 0.053(3) 0.051(2) 0.051(2) 0.000(2) 0.010(2) 0.000(2)
C18 0.055(3) 0.065(3) 0.048(2) 0.001(2) -0.004(2) 0.004(2)
C6 0.071(3) 0.078(4) 0.074(3) -0.021(3) 0.021(3) 0.003(3)
C21 0.056(3) 0.064(3) 0.073(3) -0.001(2) 0.016(2) 0.006(2)
C20 0.058(3) 0.072(3) 0.077(3) 0.001(3) -0.001(2) 0.009(3)
C12 0.095(4) 0.066(3) 0.055(3) -0.022(2) 0.024(3) 0.008(3)
C7 0.073(4) 0.099(4) 0.089(4) 0.025(3) 0.020(3) 0.035(3)
C19 0.074(3) 0.082(4) 0.061(3) 0.009(3) -0.005(2) 0.020(3)

loop_
_atom_site_label
_atom_site_type_symbol
_atom_site_fract_x
_atom_site_fract_y
_atom_site_fract_z
_atom_site_U_iso_or_equiv
_atom_site_thermal_displace_type
_atom_site_occupancy
_atom_site_calc_flag
O15 O 0.6003(2) 1.2492(6) 0.80109(14) 0.0520(8) Uani 1 d
O11 O 0.6436(2) 1.1386(7) 1.01374(14) 0.0600(9) Uani 1 d
O8 O 0.8473(2) 0.5255(8) 0.9847(2) 0.0722(11) Uani 1 d
N13 N 0.5787(2) 0.8233(7) 0.8461(2) 0.0444(9) Uani 1 d
O10 O 0.5314(2) 1.2198(8) 0.9320(2) 0.0710(10) Uani 1 d
N3 N 0.7313(2) 0.5417(7) 0.9019(2) 0.0433(8) Uani 1 d
C2 C 0.6988(2) 0.7481(8) 0.9364(2) 0.0424(9) Uani 1 d
C17 C 0.4361(2) 1.1390(8) 0.7113(2) 0.0425(9) Uani 1 d
C1 C 0.6276(2) 0.8831(8) 0.9116(2) 0.0433(10) Uani 1 d
C5 C 0.8448(3) 0.2284(9) 0.8893(2) 0.0528(11) Uani 1 d
C16 C 0.5069(3) 0.9333(9) 0.7301(2) 0.0523(11) Uani 1 d
C9 C 0.5948(3) 1.0967(9) 0.9523(2) 0.0470(10) Uani 1 d
C4 C 0.8090(2) 0.4413(9) 0.9301(2) 0.0466(10) Uani 1 d
C14 C 0.5659(2) 1.0164(7) 0.7953(2) 0.0414(9) Uani 1 d
C22 C 0.3983(3) 1.2580(9) 0.7601(2) 0.0520(11) Uani 1 d
C18 C 0.4073(3) 1.2093(10) 0.6424(2) 0.0585(12) Uani 1 d
C6 C 0.8075(3) 0.1633(13) 0.8231(3) 0.0737(15) Uani 1 d
C21 C 0.3338(3) 1.4427(11) 0.7418(3) 0.0639(13) Uani 1 d
C20 C 0.3056(3) 1.5157(12) 0.6726(3) 0.0717(14) Uani 1 d
C12 C 0.6145(4) 1.3343(11) 1.0592(2) 0.0709(15) Uani 1 d
C7 C 0.9238(4) 0.1122(15) 0.9246(3) 0.087(2) Uani 1 d
C19 C 0.3421(3) 1.3982(13) 0.6242(3) 0.075(2) Uani 1 d

loop_
_atom_type_symbol
_atom_type_description
_atom_type_scat_dispersion_real
_atom_type_scat_dispersion_imag
_atom_type_scat_source
C C 0.0033 0.0016 'International Tables Vol C Tables 4.2.6.8 and 6.1.1.4'
H H 0.0000 0.0000 'International Tables Vol C Tables 4.2.6.8 and 6.1.1.4'
N N 0.0061 0.0033 'International Tables Vol C Tables 4.2.6.8 and 6.1.1.4'
O O 0.0106 0.0060 'International Tables Vol C Tables 4.2.6.8 and 6.1.1.4'

loop_
_geom_angle_atom_site_label_1
_geom_angle_atom_site_label_2
_geom_angle_atom_site_label_3
_geom_angle
C9 O11 C12 116.7(4)
C14 N13 C1 121.9(3)
C2 N3 C4 118.6(3)
C1 C2 N3 124.5(4)
C22 C17 C18 118.9(4)
C22 C17 C16 122.4(4)
C18 C17 C16 118.6(4)
C2 C1 N13 122.2(4)
C2 C1 C9 121.8(3)
N13 C1 C9 116.0(3)
C6 C5 C7 123.8(5)
C6 C5 C4 121.6(4)
C7 C5 C4 114.5(4)
C14 C16 C17 112.2(3)
O10 C9 O11 123.9(4)
O10 C9 C1 123.6(4)
O11 C9 C1 112.6(3)
O8 C4 N3 121.4(4)
O8 C4 C5 121.2(4)
N3 C4 C5 117.4(3)
O15 C14 N13 122.6(3)
O15 C14 C16 121.1(3)
N13 C14 C16 116.3(3)
C21 C22 C17 121.5(4)
C19 C18 C17 119.4(4)
C22 C21 C20 119.5(5)
C19 C20 C21 119.4(5)
C20 C19 C18 121.3(4)

loop_
_geom_bond_atom_site_label_1
_geom_bond_atom_site_label_2
_geom_bond_distance
O15 C14 1.234(5)
O11 C9 1.331(5)
O11 C12 1.452(5)
O8 C4 1.205(5)
N13 C14 1.345(5)
N13 C1 1.412(5)
O10 C9 1.201(5)
N3 C2 1.373(5)
N3 C4 1.384(5)
C2 C1 1.346(6)
C17 C22 1.392(6)
C17 C18 1.395(6)
C17 C16 1.514(6)
C1 C9 1.476(6)
C5 C6 1.367(7)
C5 C7 1.462(7)
C5 C4 1.500(6)
C16 C14 1.505(5)
C22 C21 1.372(6)
C18 C19 1.394(7)
C21 C20 1.403(7)
C20 C19 1.372(7)

loop_
_cod_related_entry_id
_cod_related_entry_database
_cod_related_entry_code
1 ChemSpider 30651843
